data_4063440
loop_
_publ_author_name
'Chapp, Timothy W.'
'Glueck, David S.'
'Golen, James A.'
'Moore, Curtis E.'
'Rheingold, Arnold L.'

_publ_section_title
;
 Platinum-Catalyzed Asymmetric Alkylation of Bis(isitylphosphino)ethane:
 Stereoselectivity Reversal in Successive Formation of Two P&#x2212;C
 Bonds
;
_journal_issue 2
_journal_name_full Organometallics
_journal_page_first 378
_journal_paper_doi 10.1021/om900800z
_journal_volume 29
_journal_year 2010
_chemical_formula_moiety 'C54 H68 O2 P2, (C3 H8 O) '
_chemical_formula_sum 'C57 H76 O3 P2'
_chemical_formula_weight 871.12
_space_group_IT_number 15
_symmetry_cell_setting monoclinic
_symmetry_space_group_name_Hall '-C 2yc'
_symmetry_space_group_name_H-M 'C 1 2/c 1'
_atom_sites_solution_hydrogens geom
_atom_sites_solution_primary direct
_atom_sites_solution_secondary difmap
_audit_creation_method
;
SHELXL-97

Program PLATON SQUEEZE used to fit unrefined solvent. Program found
143 e/unit cell with void volume of 550 angstroms3. Associated with
4 molecules of isopropyl alcohol CH3-CHOH-CH3 or 146 e. The four
molecules of CH3CHOHCH3 included in the chemical formula unit card to
account for density, molecular mass and F000.
;
_cell_angle_alpha 90.00
_cell_angle_beta 111.474(5)
_cell_angle_gamma 90.00
_cell_formula_units_Z 4
_cell_length_a 22.621(5)
_cell_length_b 11.064(3)
_cell_length_c 21.618(5)
_cell_measurement_reflns_used 9922
_cell_measurement_temperature 100(2)
_cell_measurement_theta_max 27.88
_cell_measurement_theta_min 2.46
_cell_volume 5035(2)
_computing_cell_refinement 'Bruker SAINT'
_computing_data_collection 'Bruker APEX2'
_computing_data_reduction 'Bruker SAINT'
_computing_molecular_graphics 'Bruker SHELXTL'
_computing_publication_material 'Bruker SHELXTL'
_computing_structure_refinement 'SHELXL-97 (Sheldrick, 1997)'
_computing_structure_solution 'SHELXS-97 (Sheldrick, 1990)'
_diffrn_ambient_temperature 100(2)
_diffrn_measured_fraction_theta_full 0.999
_diffrn_measured_fraction_theta_max 0.965
_diffrn_measurement_device_type 'Bruker APEX-II CCD'
_diffrn_measurement_method '\f and \w scans'
_diffrn_radiation_monochromator graphite
_diffrn_radiation_source 'fine-focus sealed tube'
_diffrn_radiation_type MoK\a
_diffrn_radiation_wavelength 0.71073
_diffrn_reflns_av_R_equivalents 0.0583
_diffrn_reflns_av_sigmaI/netI 0.0474
_diffrn_reflns_limit_h_max 29
_diffrn_reflns_limit_h_min -29
_diffrn_reflns_limit_k_max 14
_diffrn_reflns_limit_k_min -14
_diffrn_reflns_limit_l_max 28
_diffrn_reflns_limit_l_min -27
_diffrn_reflns_number 28045
_diffrn_reflns_theta_full 25.00
_diffrn_reflns_theta_max 27.90
_diffrn_reflns_theta_min 1.93
_diffrn_standards_number 0
_exptl_absorpt_coefficient_mu 0.129
_exptl_absorpt_correction_T_max 0.9747
_exptl_absorpt_correction_T_min 0.9624
_exptl_absorpt_correction_type multi-scan
_exptl_absorpt_process_details sadabs
_exptl_crystal_colour colourless
_exptl_crystal_density_diffrn 1.149
_exptl_crystal_density_method 'not measured'
_exptl_crystal_description BLOCK
_exptl_crystal_F_000 1888
_exptl_crystal_size_max 0.30
_exptl_crystal_size_mid 0.25
_exptl_crystal_size_min 0.20
_refine_diff_density_max 1.201
_refine_diff_density_min -0.625
_refine_diff_density_rms 0.062
_refine_ls_extinction_method none
_refine_ls_goodness_of_fit_ref 1.107
_refine_ls_hydrogen_treatment constr
_refine_ls_matrix_type full
_refine_ls_number_parameters 269
_refine_ls_number_reflns 5826
_refine_ls_number_restraints 0
_refine_ls_restrained_S_all 1.107
_refine_ls_R_factor_all 0.0862
_refine_ls_R_factor_gt 0.0679
_refine_ls_shift/su_max 0.001
_refine_ls_shift/su_mean 0.000
_refine_ls_structure_factor_coef Fsqd
_refine_ls_weighting_details 'calc w=1/[\s^2^(Fo^2^)+(0.0970P)^2^+4.4203P] where P=(Fo^2^+2Fc^2^)/3'
_refine_ls_weighting_scheme calc
_refine_ls_wR_factor_gt 0.1842
_refine_ls_wR_factor_ref 0.1963
_reflns_number_gt 4414
_reflns_number_total 5826
_reflns_threshold_expression >2sigma(I)
_cod_data_source_file om900800z_si_002.cif
_cod_data_source_block glu319
_cod_depositor_comments
;
The following automatic conversions were performed:

'_symmetry_cell_setting' value 'Monoclinic' changed to 'monoclinic'
according to the built-in table from CIF Core dictionary named
'cif_core.dic' version 2.4.1 from 2010-06-29.

Automatic conversion script
Id: cif_fix_values 1673 2011-04-08 12:14:43Z adriana 
;
_cod_original_sg_symbol_H-M C2/c
_cod_database_code 4063440

loop_
_symmetry_equiv_pos_as_xyz
'x, y, z'
'-x, y, -z+1/2'
'x+1/2, y+1/2, z'
'-x+1/2, y+1/2, -z+1/2'
'-x, -y, -z'
'x, -y, z-1/2'
'-x+1/2, -y+1/2, -z'
'x+1/2, -y+1/2, z-1/2'

loop_
_atom_site_label
_atom_site_type_symbol
_atom_site_fract_x
_atom_site_fract_y
_atom_site_fract_z
_atom_site_U_iso_or_equiv
_atom_site_adp_type
_atom_site_occupancy
_atom_site_symmetry_multiplicity
_atom_site_calc_flag
_atom_site_refinement_flags
_atom_site_disorder_assembly
_atom_site_disorder_group
P1 P 0.07527(2) 0.37339(5) 0.55550(3) 0.02607(17) Uani 1 1 d . . .
O1 O 0.05401(7) 0.37246(15) 0.61313(8) 0.0339(4) Uani 1 1 d . . .
C1 C 0.03463(9) 0.49692(19) 0.50098(11) 0.0277(5) Uani 1 1 d . . .
H1A H 0.0568 0.5741 0.5178 0.033 Uiso 1 1 calc R . .
H1B H 0.0345 0.4831 0.4557 0.033 Uiso 1 1 calc R . .
C2 C 0.05072(11) 0.23797(19) 0.50475(11) 0.0332(5) Uani 1 1 d . . .
H2A H 0.0044 0.2423 0.4792 0.040 Uiso 1 1 calc R . .
H2B H 0.0725 0.2358 0.4725 0.040 Uiso 1 1 calc R . .
C3 C 0.06507(11) 0.1228(2) 0.54452(12) 0.0343(5) Uani 1 1 d . . .
C4 C 0.10976(12) 0.0425(2) 0.54178(12) 0.0376(5) Uani 1 1 d . . .
H4A H 0.1349 0.0615 0.5162 0.045 Uiso 1 1 calc R . .
C5 C 0.11953(11) -0.0712(2) 0.57729(12) 0.0380(6) Uani 1 1 d . . .
C6 C 0.16355(14) -0.1578(2) 0.57243(14) 0.0485(7) Uani 1 1 d . . .
H6A H 0.1891 -0.1406 0.5471 0.058 Uiso 1 1 calc R . .
C7 C 0.16919(15) -0.2667(3) 0.60437(15) 0.0559(8) Uani 1 1 d . . .
H7A H 0.1989 -0.3247 0.6011 0.067 Uiso 1 1 calc R . .
C8 C 0.13130(15) -0.2937(2) 0.64203(14) 0.0539(8) Uani 1 1 d . . .
H8A H 0.1351 -0.3701 0.6631 0.065 Uiso 1 1 calc R . .
C9 C 0.08974(15) -0.2117(3) 0.64823(14) 0.0518(7) Uani 1 1 d . . .
H9A H 0.0649 -0.2305 0.6741 0.062 Uiso 1 1 calc R . .
C10 C 0.08273(12) -0.0957(2) 0.61587(13) 0.0412(6) Uani 1 1 d . . .
C11 C 0.03826(14) -0.0101(3) 0.61989(16) 0.0503(7) Uani 1 1 d . . .
H11A H 0.0143 -0.0260 0.6471 0.060 Uiso 1 1 calc R . .
C12 C 0.02928(12) 0.0955(2) 0.58505(14) 0.0441(6) Uani 1 1 d . . .
H12A H -0.0014 0.1518 0.5878 0.053 Uiso 1 1 calc R . .
C13 C 0.16189(9) 0.38821(18) 0.58014(11) 0.0266(4) Uani 1 1 d . . .
C14 C 0.19101(10) 0.43615(19) 0.53747(11) 0.0315(5) Uani 1 1 d . . .
C15 C 0.25566(11) 0.4684(2) 0.56472(14) 0.0388(6) Uani 1 1 d . . .
H15A H 0.2748 0.5028 0.5364 0.047 Uiso 1 1 calc R . .
C16 C 0.29245(11) 0.4518(2) 0.63142(14) 0.0408(6) Uani 1 1 d . . .
C17 C 0.26449(11) 0.3936(2) 0.67043(13) 0.0368(5) Uani 1 1 d . . .
H17A H 0.2899 0.3762 0.7154 0.044 Uiso 1 1 calc R . .
C18 C 0.20082(10) 0.3594(2) 0.64680(11) 0.0315(5) Uani 1 1 d . . .
C19 C 0.17959(11) 0.2860(2) 0.69481(11) 0.0384(6) Uani 1 1 d . . .
H19A H 0.1340 0.2641 0.6711 0.046 Uiso 1 1 calc R . .
C20 C 0.21794(13) 0.1678(2) 0.71293(13) 0.0447(6) Uani 1 1 d . . .
H20A H 0.2124 0.1223 0.6723 0.067 Uiso 1 1 calc R . .
H20B H 0.2029 0.1192 0.7421 0.067 Uiso 1 1 calc R . .
H20C H 0.2630 0.1867 0.7359 0.067 Uiso 1 1 calc R . .
C21 C 0.18424(15) 0.3596(3) 0.75659(13) 0.0541(8) Uani 1 1 d . . .
H21A H 0.1565 0.4304 0.7431 0.081 Uiso 1 1 calc R . .
H21B H 0.2282 0.3860 0.7796 0.081 Uiso 1 1 calc R . .
H21C H 0.1710 0.3092 0.7865 0.081 Uiso 1 1 calc R . .
C22 C 0.15785(11) 0.4508(2) 0.46206(12) 0.0348(5) Uani 1 1 d . . .
H22A H 0.1139 0.4175 0.4492 0.042 Uiso 1 1 calc R . .
C23 C 0.15233(13) 0.5833(2) 0.44002(13) 0.0424(6) Uani 1 1 d . . .
H23A H 0.1304 0.6294 0.4639 0.064 Uiso 1 1 calc R . .
H23B H 0.1282 0.5884 0.3921 0.064 Uiso 1 1 calc R . .
H23C H 0.1949 0.6170 0.4500 0.064 Uiso 1 1 calc R . .
C24 C 0.19266(14) 0.3773(3) 0.42555(15) 0.0507(7) Uani 1 1 d . . .
H24A H 0.1966 0.2931 0.4406 0.076 Uiso 1 1 calc R . .
H24B H 0.2351 0.4115 0.4351 0.076 Uiso 1 1 calc R . .
H24C H 0.1685 0.3804 0.3776 0.076 Uiso 1 1 calc R . .
C25 C 0.36234(13) 0.4880(3) 0.6632(2) 0.0628(9) Uani 1 1 d . . .
H25A H 0.3666 0.5139 0.7090 0.075 Uiso 1 1 calc R . .
C26 C 0.37859(15) 0.6007(3) 0.63401(15) 0.0551(8) Uani 1 1 d . . .
H26A H 0.4202 0.6305 0.6633 0.083 Uiso 1 1 calc R . .
H26B H 0.3463 0.6626 0.6296 0.083 Uiso 1 1 calc R . .
H26C H 0.3798 0.5824 0.5901 0.083 Uiso 1 1 calc R . .
C27 C 0.40456(15) 0.3820(4) 0.6755(2) 0.0818(13) Uani 1 1 d . . .
H27A H 0.4469 0.4038 0.7071 0.123 Uiso 1 1 calc R . .
H27B H 0.4077 0.3555 0.6336 0.123 Uiso 1 1 calc R . .
H27C H 0.3872 0.3163 0.6941 0.123 Uiso 1 1 calc R . .

loop_
_atom_site_aniso_label
_atom_site_aniso_U_11
_atom_site_aniso_U_22
_atom_site_aniso_U_33
_atom_site_aniso_U_23
_atom_site_aniso_U_13
_atom_site_aniso_U_12
P1 0.0214(3) 0.0241(3) 0.0288(3) 0.0006(2) 0.0045(2) 0.0020(2)
O1 0.0298(8) 0.0378(9) 0.0330(8) 0.0028(7) 0.0103(7) 0.0049(7)
C1 0.0215(10) 0.0240(10) 0.0333(11) 0.0022(8) 0.0047(8) 0.0043(8)
C2 0.0329(11) 0.0257(10) 0.0350(11) -0.0035(9) 0.0051(9) 0.0000(9)
C3 0.0312(11) 0.0247(11) 0.0382(12) -0.0044(9) 0.0022(9) -0.0035(9)
C4 0.0372(13) 0.0295(11) 0.0400(12) -0.0068(10) 0.0067(10) 0.0013(10)
C5 0.0325(12) 0.0319(12) 0.0378(12) -0.0101(10) -0.0010(10) 0.0007(10)
C6 0.0472(15) 0.0378(13) 0.0525(15) -0.0062(12) 0.0089(12) 0.0071(12)
C7 0.0587(18) 0.0353(14) 0.0532(16) -0.0076(12) -0.0038(14) 0.0081(13)
C8 0.0617(18) 0.0296(13) 0.0448(14) 0.0000(11) -0.0107(13) -0.0030(13)
C9 0.0550(17) 0.0399(14) 0.0464(15) 0.0018(12) 0.0020(13) -0.0087(13)
C10 0.0371(13) 0.0334(12) 0.0438(13) -0.0040(11) 0.0039(11) -0.0072(10)
C11 0.0473(15) 0.0420(15) 0.0659(18) 0.0028(13) 0.0260(14) -0.0044(12)
C12 0.0352(13) 0.0351(12) 0.0612(16) 0.0018(12) 0.0165(12) -0.0035(11)
C13 0.0207(9) 0.0216(9) 0.0338(10) -0.0007(8) 0.0058(8) 0.0030(8)
C14 0.0276(11) 0.0243(10) 0.0399(12) 0.0030(9) 0.0093(9) 0.0059(9)
C15 0.0272(11) 0.0313(12) 0.0582(15) 0.0066(11) 0.0161(11) 0.0028(9)
C16 0.0228(11) 0.0276(11) 0.0627(16) 0.0040(11) 0.0046(11) 0.0033(9)
C17 0.0265(11) 0.0301(11) 0.0423(12) -0.0012(10) -0.0010(9) 0.0026(9)
C18 0.0267(10) 0.0265(10) 0.0357(11) -0.0011(9) 0.0048(9) 0.0022(9)
C19 0.0308(12) 0.0404(13) 0.0351(12) 0.0077(10) 0.0016(10) 0.0037(10)
C20 0.0432(14) 0.0389(13) 0.0409(13) 0.0083(11) 0.0023(11) 0.0003(11)
C21 0.0573(17) 0.068(2) 0.0336(13) 0.0041(13) 0.0122(12) 0.0160(15)
C22 0.0319(12) 0.0371(12) 0.0375(12) 0.0047(10) 0.0152(10) 0.0059(10)
C23 0.0420(14) 0.0420(13) 0.0438(13) 0.0111(11) 0.0164(11) 0.0031(11)
C24 0.0475(15) 0.0579(18) 0.0521(16) -0.0016(13) 0.0247(13) 0.0094(13)
C25 0.0271(13) 0.0453(16) 0.099(3) 0.0003(16) 0.0034(14) -0.0043(12)
C26 0.0488(16) 0.0630(18) 0.0529(16) -0.0105(14) 0.0179(13) -0.0248(14)
C27 0.0320(15) 0.098(3) 0.105(3) 0.044(2) 0.0118(17) 0.0017(17)

loop_
_atom_type_symbol
_atom_type_description
_atom_type_scat_dispersion_real
_atom_type_scat_dispersion_imag
_atom_type_scat_source
C C 0.0033 0.0016 'International Tables Vol C Tables 4.2.6.8 and 6.1.1.4'
H H 0.0000 0.0000 'International Tables Vol C Tables 4.2.6.8 and 6.1.1.4'
O O 0.0106 0.0060 'International Tables Vol C Tables 4.2.6.8 and 6.1.1.4'
P P 0.1023 0.0942 'International Tables Vol C Tables 4.2.6.8 and 6.1.1.4'

loop_
_geom_angle_atom_site_label_1
_geom_angle_atom_site_label_2
_geom_angle_atom_site_label_3
_geom_angle
_geom_angle_site_symmetry_1
_geom_angle_site_symmetry_3
_geom_angle_publ_flag
O1 P1 C1 107.79(10) . . ?
O1 P1 C2 112.18(11) . . ?
C1 P1 C2 104.93(10) . . ?
O1 P1 C13 113.19(10) . . ?
C1 P1 C13 110.65(10) . . ?
C2 P1 C13 107.79(10) . . ?
C1 C1 P1 108.43(19) 5_566 . ?
C1 C1 H1A 110.0 5_566 . ?
P1 C1 H1A 110.0 . . ?
C1 C1 H1B 110.0 5_566 . ?
P1 C1 H1B 110.0 . . ?
H1A C1 H1B 108.4 . . ?
C3 C2 P1 113.47(16) . . ?
C3 C2 H2A 108.9 . . ?
P1 C2 H2A 108.9 . . ?
C3 C2 H2B 108.9 . . ?
P1 C2 H2B 108.9 . . ?
H2A C2 H2B 107.7 . . ?
C4 C3 C12 119.0(2) . . ?
C4 C3 C2 122.4(2) . . ?
C12 C3 C2 118.6(2) . . ?
C3 C4 C5 121.0(2) . . ?
C3 C4 H4A 119.5 . . ?
C5 C4 H4A 119.5 . . ?
C10 C5 C6 120.0(2) . . ?
C10 C5 C4 118.3(2) . . ?
C6 C5 C4 121.7(3) . . ?
C7 C6 C5 119.8(3) . . ?
C7 C6 H6A 120.1 . . ?
C5 C6 H6A 120.1 . . ?
C6 C7 C8 120.7(3) . . ?
C6 C7 H7A 119.6 . . ?
C8 C7 H7A 119.6 . . ?
C9 C8 C7 120.5(3) . . ?
C9 C8 H8A 119.7 . . ?
C7 C8 H8A 119.7 . . ?
C8 C9 C10 120.5(3) . . ?
C8 C9 H9A 119.8 . . ?
C10 C9 H9A 119.8 . . ?
C5 C10 C11 120.0(2) . . ?
C5 C10 C9 118.4(3) . . ?
C11 C10 C9 121.5(3) . . ?
C12 C11 C10 120.5(3) . . ?
C12 C11 H11A 119.7 . . ?
C10 C11 H11A 119.7 . . ?
C11 C12 C3 121.2(3) . . ?
C11 C12 H12A 119.4 . . ?
C3 C12 H12A 119.4 . . ?
C14 C13 C18 118.68(19) . . ?
C14 C13 P1 122.95(16) . . ?
C18 C13 P1 118.16(17) . . ?
C15 C14 C13 118.8(2) . . ?
C15 C14 C22 116.5(2) . . ?
C13 C14 C22 124.6(2) . . ?
C16 C15 C14 122.5(2) . . ?
C16 C15 H15A 118.8 . . ?
C14 C15 H15A 118.8 . . ?
C17 C16 C15 117.4(2) . . ?
C17 C16 C25 118.4(3) . . ?
C15 C16 C25 124.1(3) . . ?
C16 C17 C18 123.0(2) . . ?
C16 C17 H17A 118.5 . . ?
C18 C17 H17A 118.5 . . ?
C17 C18 C13 119.0(2) . . ?
C17 C18 C19 115.8(2) . . ?
C13 C18 C19 125.1(2) . . ?
C18 C19 C21 111.8(2) . . ?
C18 C19 C20 109.7(2) . . ?
C21 C19 C20 112.1(2) . . ?
C18 C19 H19A 107.7 . . ?
C21 C19 H19A 107.7 . . ?
C20 C19 H19A 107.7 . . ?
C19 C20 H20A 109.5 . . ?
C19 C20 H20B 109.5 . . ?
H20A C20 H20B 109.5 . . ?
C19 C20 H20C 109.5 . . ?
H20A C20 H20C 109.5 . . ?
H20B C20 H20C 109.5 . . ?
C19 C21 H21A 109.5 . . ?
C19 C21 H21B 109.5 . . ?
H21A C21 H21B 109.5 . . ?
C19 C21 H21C 109.5 . . ?
H21A C21 H21C 109.5 . . ?
H21B C21 H21C 109.5 . . ?
C23 C22 C14 112.6(2) . . ?
C23 C22 C24 110.2(2) . . ?
C14 C22 C24 110.3(2) . . ?
C23 C22 H22A 107.9 . . ?
C14 C22 H22A 107.9 . . ?
C24 C22 H22A 107.9 . . ?
C22 C23 H23A 109.5 . . ?
C22 C23 H23B 109.5 . . ?
H23A C23 H23B 109.5 . . ?
C22 C23 H23C 109.5 . . ?
H23A C23 H23C 109.5 . . ?
H23B C23 H23C 109.5 . . ?
C22 C24 H24A 109.5 . . ?
C22 C24 H24B 109.5 . . ?
H24A C24 H24B 109.5 . . ?
C22 C24 H24C 109.5 . . ?
H24A C24 H24C 109.5 . . ?
H24B C24 H24C 109.5 . . ?
C27 C25 C26 119.6(3) . . ?
C27 C25 C16 111.6(3) . . ?
C26 C25 C16 113.6(3) . . ?
C27 C25 H25A 103.2 . . ?
C26 C25 H25A 103.2 . . ?
C16 C25 H25A 103.2 . . ?
C25 C26 H26A 109.5 . . ?
C25 C26 H26B 109.5 . . ?
H26A C26 H26B 109.5 . . ?
C25 C26 H26C 109.5 . . ?
H26A C26 H26C 109.5 . . ?
H26B C26 H26C 109.5 . . ?
C25 C27 H27A 109.5 . . ?
C25 C27 H27B 109.5 . . ?
H27A C27 H27B 109.5 . . ?
C25 C27 H27C 109.5 . . ?
H27A C27 H27C 109.5 . . ?
H27B C27 H27C 109.5 . . ?

loop_
_geom_bond_atom_site_label_1
_geom_bond_atom_site_label_2
_geom_bond_distance
_geom_bond_site_symmetry_2
_geom_bond_publ_flag
P1 O1 1.4906(17) . ?
P1 C1 1.819(2) . ?
P1 C2 1.820(2) . ?
P1 C13 1.840(2) . ?
C1 C1 1.553(4) 5_566 ?
C1 H1A 0.9900 . ?
C1 H1B 0.9900 . ?
C2 C3 1.504(3) . ?
C2 H2A 0.9900 . ?
C2 H2B 0.9900 . ?
C3 C4 1.363(3) . ?
C3 C12 1.426(4) . ?
C4 C5 1.448(3) . ?
C4 H4A 0.9500 . ?
C5 C10 1.404(4) . ?
C5 C6 1.413(4) . ?
C6 C7 1.372(4) . ?
C6 H6A 0.9500 . ?
C7 C8 1.413(5) . ?
C7 H7A 0.9500 . ?
C8 C9 1.348(4) . ?
C8 H8A 0.9500 . ?
C9 C10 1.442(4) . ?
C9 H9A 0.9500 . ?
C10 C11 1.407(4) . ?
C11 C12 1.364(4) . ?
C11 H11A 0.9500 . ?
C12 H12A 0.9500 . ?
C13 C14 1.418(3) . ?
C13 C18 1.423(3) . ?
C14 C15 1.408(3) . ?
C14 C22 1.533(3) . ?
C15 C16 1.388(4) . ?
C15 H15A 0.9500 . ?
C16 C17 1.384(4) . ?
C16 C25 1.529(3) . ?
C17 C18 1.393(3) . ?
C17 H17A 0.9500 . ?
C18 C19 1.527(3) . ?
C19 C21 1.534(4) . ?
C19 C20 1.539(4) . ?
C19 H19A 1.0000 . ?
C20 H20A 0.9800 . ?
C20 H20B 0.9800 . ?
C20 H20C 0.9800 . ?
C21 H21A 0.9800 . ?
C21 H21B 0.9800 . ?
C21 H21C 0.9800 . ?
C22 C23 1.533(3) . ?
C22 C24 1.536(3) . ?
C22 H22A 1.0000 . ?
C23 H23A 0.9800 . ?
C23 H23B 0.9800 . ?
C23 H23C 0.9800 . ?
C24 H24A 0.9800 . ?
C24 H24B 0.9800 . ?
C24 H24C 0.9800 . ?
C25 C27 1.474(5) . ?
C25 C26 1.502(4) . ?
C25 H25A 1.0000 . ?
C26 H26A 0.9800 . ?
C26 H26B 0.9800 . ?
C26 H26C 0.9800 . ?
C27 H27A 0.9800 . ?
C27 H27B 0.9800 . ?
C27 H27C 0.9800 . ?
